data_7152049
loop_
_publ_author_name
'Roy, Basab'
'Rao, Alla Sreenivasa'
'Ahn, Kyo Han'

_publ_section_title
;
 Mononuclear Zn(ii)- and Cu(ii)-complexes of a hydroxynaphthalene-derived
 dipicolylamine: fluorescent sensing behaviours toward pyrophosphate ions.
;
_journal_issue 22
_journal_name_full 'Organic &amp; biomolecular chemistry'
_journal_page_first 7774
_journal_page_last 7779
_journal_paper_doi 10.1039/c1ob05999h
_journal_volume 9
_journal_year 2011
_chemical_formula_sum 'C24 H22 Cu N6 O8'
_chemical_formula_weight 586.02
_chemical_name_systematic
;
?
;
_space_group_IT_number 2
_symmetry_cell_setting triclinic
_symmetry_space_group_name_Hall '-P 1'
_symmetry_space_group_name_H-M 'P -1'
_atom_sites_solution_hydrogens geom
_atom_sites_solution_primary direct
_atom_sites_solution_secondary difmap
_audit_creation_method SHELXL-97
_cell_angle_alpha 84.374(6)
_cell_angle_beta 81.515(5)
_cell_angle_gamma 79.197(5)
_cell_formula_units_Z 2
_cell_length_a 8.0960(10)
_cell_length_b 8.2150(10)
_cell_length_c 18.205(2)
_cell_measurement_reflns_used 9150
_cell_measurement_temperature 100(2)
_cell_measurement_theta_max 33.72
_cell_measurement_theta_min 1.13
_cell_volume 1173.2(2)
_computing_cell_refinement 'Brucker APEX II'
_computing_data_collection 'Brucker APEX II'
_computing_data_reduction 'Brucker SAINT'
_computing_molecular_graphics 'Diamond 5.1'
_computing_publication_material 'Diamond 5.1'
_computing_structure_refinement 'SHELXL-97 (Sheldrick, 1997)'
_computing_structure_solution 'SHELXS-97 (Sheldrick, 1990)'
_diffrn_ambient_temperature 100(2)
_diffrn_measured_fraction_theta_full 0.976
_diffrn_measured_fraction_theta_max 0.976
_diffrn_measurement_device_type 'Brucker APEX II'
_diffrn_radiation_monochromator graphite
_diffrn_radiation_source 'fine-focus sealed tube'
_diffrn_radiation_type MoK\a
_diffrn_radiation_wavelength 0.71073
_diffrn_reflns_av_R_equivalents 0.0321
_diffrn_reflns_av_sigmaI/netI 0.0326
_diffrn_reflns_limit_h_max 11
_diffrn_reflns_limit_h_min -12
_diffrn_reflns_limit_k_max 12
_diffrn_reflns_limit_k_min -11
_diffrn_reflns_limit_l_max 28
_diffrn_reflns_limit_l_min -28
_diffrn_reflns_number 41921
_diffrn_reflns_theta_full 33.72
_diffrn_reflns_theta_max 33.72
_diffrn_reflns_theta_min 1.13
_exptl_absorpt_coefficient_mu 0.997
_exptl_absorpt_correction_T_max 0.8255
_exptl_absorpt_correction_T_min 0.7542
_exptl_absorpt_correction_type multi-scan
_exptl_absorpt_process_details SADABS
_exptl_crystal_colour blue
_exptl_crystal_density_diffrn 1.659
_exptl_crystal_density_method 'not measured'
_exptl_crystal_description cubic
_exptl_crystal_F_000 602
_exptl_crystal_size_max 0.30
_exptl_crystal_size_mid 0.30
_exptl_crystal_size_min 0.20
_refine_diff_density_max 0.598
_refine_diff_density_min -0.819
_refine_diff_density_rms 0.078
_refine_ls_extinction_method none
_refine_ls_goodness_of_fit_ref 1.035
_refine_ls_hydrogen_treatment found
_refine_ls_matrix_type full
_refine_ls_number_parameters 440
_refine_ls_number_reflns 9150
_refine_ls_number_restraints 0
_refine_ls_restrained_S_all 1.035
_refine_ls_R_factor_all 0.0429
_refine_ls_R_factor_gt 0.0332
_refine_ls_shift/su_max 0.002
_refine_ls_shift/su_mean 0.000
_refine_ls_structure_factor_coef Fsqd
_refine_ls_weighting_details 'calc w=1/[\s^2^(Fo^2^)+(0.0404P)^2^+0.6755P] where P=(Fo^2^+2Fc^2^)/3'
_refine_ls_weighting_scheme calc
_refine_ls_wR_factor_gt 0.0825
_refine_ls_wR_factor_ref 0.0862
_reflns_number_gt 7827
_reflns_number_total 9150
_reflns_threshold_expression >2sigma(I)
_cod_data_source_file c1ob05999h.txt
_cod_data_source_block p-1
_cod_depositor_comments
;
The following automatic conversions were performed:

'_symmetry_cell_setting' value 'Triclinic' changed to 'triclinic'
according to /home/saulius/struct/CIF-dictionaries/cif_core.dic
dictionary named 'cif_core.dic' version 2.4.1 from 2010-06-29.

Automatic conversion script
Id: cif_fix_values 1715 2011-07-08 13:25:40Z adriana 
;
_cod_original_sg_symbol_H-M p-1
_cod_database_code 7152049

loop_
_symmetry_equiv_pos_as_xyz
'x, y, z'
'-x, -y, -z'

loop_
_atom_site_label
_atom_site_type_symbol
_atom_site_fract_x
_atom_site_fract_y
_atom_site_fract_z
_atom_site_U_iso_or_equiv
_atom_site_adp_type
_atom_site_occupancy
_atom_site_symmetry_multiplicity
_atom_site_calc_flag
Cu1 Cu 0.758853(19) 0.203529(18) 0.671738(8) 0.01047(4) Uani 1 1 d
O1 O 0.68243(12) 0.25702(11) 0.79978(5) 0.01331(16) Uani 1 1 d
O2 O 0.51661(13) 0.27878(13) 0.66367(6) 0.01643(18) Uani 1 1 d
N1 N 0.73865(14) -0.02930(13) 0.70202(6) 0.01227(18) Uani 1 1 d
N2 N 0.84176(14) 0.40574(13) 0.62444(6) 0.01180(18) Uani 1 1 d
N3 N 1.00149(13) 0.13134(13) 0.69406(6) 0.01064(17) Uani 1 1 d
N4 N 1.32972(18) -0.52657(17) 1.05843(8) 0.0256(3) Uani 1 1 d
C1 C 1.04182(16) -0.05331(15) 0.69386(7) 0.0131(2) Uani 1 1 d
C2 C 0.88303(16) -0.12502(15) 0.71957(7) 0.0123(2) Uani 1 1 d
C3 C 0.88608(18) -0.28201(16) 0.75617(7) 0.0159(2) Uani 1 1 d
C4 C 0.7343(2) -0.34165(16) 0.77329(7) 0.0184(3) Uani 1 1 d
C5 C 0.58616(19) -0.24514(17) 0.75282(8) 0.0181(2) Uani 1 1 d
C6 C 0.59227(17) -0.08855(16) 0.71787(7) 0.0155(2) Uani 1 1 d
C7 C 1.10585(16) 0.21674(16) 0.63383(7) 0.0137(2) Uani 1 1 d
C8 C 1.01290(16) 0.38924(15) 0.61502(7) 0.0120(2) Uani 1 1 d
C9 C 1.09371(17) 0.51990(16) 0.58528(7) 0.0147(2) Uani 1 1 d
C10 C 0.99629(18) 0.66981(16) 0.56285(7) 0.0156(2) Uani 1 1 d
C11 C 0.82105(18) 0.68578(16) 0.57145(7) 0.0153(2) Uani 1 1 d
C12 C 0.74798(17) 0.55121(15) 0.60287(7) 0.0133(2) Uani 1 1 d
C13 C 1.02466(16) 0.18672(15) 0.76825(7) 0.0119(2) Uani 1 1 d
C14 C 0.93479(15) 0.09619(15) 0.83319(6) 0.0110(2) Uani 1 1 d
C15 C 0.76034(16) 0.13473(15) 0.84607(7) 0.0118(2) Uani 1 1 d
C16 C 0.66343(17) 0.04814(16) 0.90218(7) 0.0143(2) Uani 1 1 d
C17 C 0.74443(17) -0.07702(16) 0.94608(7) 0.0148(2) Uani 1 1 d
C18 C 0.92355(16) -0.11867(15) 0.93704(7) 0.0127(2) Uani 1 1 d
C19 C 1.02131(16) -0.03172(15) 0.88032(7) 0.0118(2) Uani 1 1 d
C20 C 1.20086(16) -0.07748(16) 0.87338(7) 0.0139(2) Uani 1 1 d
C21 C 1.27830(17) -0.20266(16) 0.91912(7) 0.0153(2) Uani 1 1 d
C22 C 1.17887(17) -0.28828(16) 0.97481(7) 0.0146(2) Uani 1 1 d
C23 C 1.00521(17) -0.24661(16) 0.98412(7) 0.0148(2) Uani 1 1 d
C24 C 1.26165(19) -0.42060(17) 1.02203(8) 0.0183(2) Uani 1 1 d
N1N N 0.61628(17) 0.18178(17) 0.49589(7) 0.0220(2) Uani 1 1 d
O1N O 0.72891(14) 0.11498(14) 0.53531(6) 0.0231(2) Uani 1 1 d
O2N O 0.49215(16) 0.28639(16) 0.52306(6) 0.0302(3) Uani 1 1 d
O3N O 0.62488(19) 0.1480(2) 0.43082(7) 0.0475(4) Uani 1 1 d
N2N N 0.26293(14) 0.41913(14) 0.81851(6) 0.0150(2) Uani 1 1 d
O4N O 0.30863(14) 0.49075(13) 0.75573(6) 0.0205(2) Uani 1 1 d
O5N O 0.35711(14) 0.28876(14) 0.84138(7) 0.0256(2) Uani 1 1 d
O6N O 0.12790(14) 0.47159(14) 0.85555(6) 0.0214(2) Uani 1 1 d
H1 H 1.129(2) -0.099(2) 0.7240(10) 0.012(4) Uiso 1 1 d
H2 H 1.084(2) -0.082(2) 0.6434(10) 0.017(4) Uiso 1 1 d
H3 H 0.986(2) -0.338(2) 0.7698(10) 0.015(4) Uiso 1 1 d
H4 H 0.734(2) -0.448(2) 0.7977(11) 0.020(5) Uiso 1 1 d
H5 H 0.503(2) -0.021(2) 0.7022(10) 0.016(4) Uiso 1 1 d
H6 H 1.219(2) 0.216(2) 0.6480(10) 0.013(4) Uiso 1 1 d
H7 H 1.123(2) 0.155(2) 0.5915(10) 0.015(4) Uiso 1 1 d
H8 H 1.209(3) 0.502(2) 0.5808(11) 0.022(5) Uiso 1 1 d
H9 H 1.050(2) 0.753(2) 0.5404(10) 0.017(4) Uiso 1 1 d
H10 H 0.751(2) 0.783(2) 0.5560(11) 0.020(5) Uiso 1 1 d
H11 H 0.633(2) 0.557(2) 0.6095(9) 0.010(4) Uiso 1 1 d
H12 H 1.142(2) 0.170(2) 0.7704(10) 0.012(4) Uiso 1 1 d
H13 H 0.979(2) 0.309(2) 0.7671(10) 0.015(4) Uiso 1 1 d
H14 H 0.550(3) 0.076(2) 0.9042(11) 0.019(4) Uiso 1 1 d
H15 H 0.683(2) -0.137(2) 0.9836(10) 0.018(4) Uiso 1 1 d
H16 H 0.937(2) -0.300(2) 1.0224(11) 0.020(5) Uiso 1 1 d
H17 H 1.398(3) -0.231(3) 0.9141(11) 0.026(5) Uiso 1 1 d
H18 H 1.269(3) -0.016(2) 0.8363(11) 0.021(5) Uiso 1 1 d
H19 H 0.485(3) -0.287(2) 0.7630(11) 0.022(5) Uiso 1 1 d
H1W H 0.455(3) 0.351(3) 0.6917(12) 0.028(5) Uiso 1 1 d
H2W H 0.513(3) 0.279(3) 0.6171(14) 0.042(7) Uiso 1 1 d
H1A H 0.579(4) 0.276(3) 0.8099(15) 0.050(7) Uiso 1 1 d

loop_
_atom_site_aniso_label
_atom_site_aniso_U_11
_atom_site_aniso_U_22
_atom_site_aniso_U_33
_atom_site_aniso_U_23
_atom_site_aniso_U_13
_atom_site_aniso_U_12
Cu1 0.00910(7) 0.01061(7) 0.01158(7) 0.00140(5) -0.00042(5) -0.00332(5)
O1 0.0113(4) 0.0140(4) 0.0134(4) 0.0015(3) -0.0007(3) -0.0010(3)
O2 0.0126(4) 0.0193(4) 0.0170(4) -0.0011(4) -0.0027(3) -0.0012(3)
N1 0.0140(5) 0.0122(4) 0.0111(4) 0.0001(3) -0.0004(4) -0.0051(4)
N2 0.0130(5) 0.0128(4) 0.0098(4) 0.0007(3) -0.0004(3) -0.0044(4)
N3 0.0108(4) 0.0112(4) 0.0098(4) 0.0003(3) -0.0002(3) -0.0030(3)
N4 0.0241(7) 0.0263(6) 0.0221(6) 0.0072(5) -0.0011(5) 0.0000(5)
C1 0.0122(5) 0.0120(5) 0.0144(5) -0.0010(4) -0.0007(4) -0.0009(4)
C2 0.0145(5) 0.0123(5) 0.0102(5) -0.0012(4) -0.0005(4) -0.0031(4)
C3 0.0218(6) 0.0127(5) 0.0127(5) 0.0001(4) -0.0019(5) -0.0028(5)
C4 0.0285(7) 0.0132(5) 0.0134(5) 0.0000(4) 0.0025(5) -0.0080(5)
C5 0.0209(6) 0.0164(5) 0.0175(6) -0.0023(4) 0.0055(5) -0.0100(5)
C6 0.0139(6) 0.0154(5) 0.0172(6) -0.0014(4) 0.0008(4) -0.0051(4)
C7 0.0109(5) 0.0163(5) 0.0126(5) 0.0018(4) 0.0015(4) -0.0029(4)
C8 0.0127(5) 0.0146(5) 0.0090(5) -0.0004(4) 0.0001(4) -0.0045(4)
C9 0.0160(6) 0.0179(5) 0.0115(5) 0.0002(4) 0.0001(4) -0.0084(5)
C10 0.0223(6) 0.0146(5) 0.0113(5) 0.0003(4) -0.0004(4) -0.0092(5)
C11 0.0223(6) 0.0136(5) 0.0103(5) 0.0010(4) -0.0017(4) -0.0050(5)
C12 0.0144(6) 0.0138(5) 0.0115(5) 0.0001(4) -0.0015(4) -0.0028(4)
C13 0.0122(5) 0.0127(5) 0.0113(5) 0.0007(4) -0.0011(4) -0.0047(4)
C14 0.0119(5) 0.0119(5) 0.0094(5) 0.0000(4) -0.0009(4) -0.0033(4)
C15 0.0132(5) 0.0112(5) 0.0110(5) -0.0007(4) -0.0010(4) -0.0027(4)
C16 0.0127(6) 0.0162(5) 0.0130(5) -0.0003(4) 0.0015(4) -0.0027(4)
C17 0.0152(6) 0.0162(5) 0.0121(5) 0.0008(4) 0.0024(4) -0.0049(4)
C18 0.0149(5) 0.0129(5) 0.0100(5) 0.0000(4) -0.0003(4) -0.0031(4)
C19 0.0131(5) 0.0123(5) 0.0101(5) -0.0001(4) -0.0016(4) -0.0028(4)
C20 0.0129(5) 0.0161(5) 0.0126(5) 0.0015(4) -0.0011(4) -0.0040(4)
C21 0.0140(6) 0.0169(5) 0.0144(5) 0.0013(4) -0.0025(4) -0.0020(4)
C22 0.0179(6) 0.0137(5) 0.0119(5) 0.0018(4) -0.0034(4) -0.0020(4)
C23 0.0179(6) 0.0146(5) 0.0115(5) 0.0013(4) -0.0007(4) -0.0040(4)
C24 0.0198(6) 0.0195(6) 0.0149(6) 0.0016(4) -0.0009(5) -0.0036(5)
N1N 0.0191(6) 0.0270(6) 0.0192(6) -0.0008(5) 0.0016(4) -0.0058(5)
O1N 0.0172(5) 0.0227(5) 0.0271(5) 0.0045(4) -0.0007(4) -0.0024(4)
O2N 0.0276(6) 0.0374(6) 0.0213(5) -0.0060(5) -0.0078(4) 0.0106(5)
O3N 0.0366(8) 0.0813(12) 0.0208(6) -0.0199(7) 0.0018(5) 0.0033(8)
N2N 0.0133(5) 0.0146(5) 0.0179(5) -0.0007(4) -0.0031(4) -0.0042(4)
O4N 0.0211(5) 0.0188(4) 0.0190(5) 0.0028(4) 0.0029(4) -0.0030(4)
O5N 0.0136(5) 0.0220(5) 0.0363(6) 0.0112(4) -0.0012(4) 0.0007(4)
O6N 0.0181(5) 0.0250(5) 0.0171(5) -0.0019(4) 0.0021(4) 0.0032(4)

loop_
_atom_type_symbol
_atom_type_description
_atom_type_scat_dispersion_real
_atom_type_scat_dispersion_imag
_atom_type_scat_source
C C 0.0033 0.0016 'International Tables Vol C Tables 4.2.6.8 and 6.1.1.4'
H H 0.0000 0.0000 'International Tables Vol C Tables 4.2.6.8 and 6.1.1.4'
N N 0.0061 0.0033 'International Tables Vol C Tables 4.2.6.8 and 6.1.1.4'
O O 0.0106 0.0060 'International Tables Vol C Tables 4.2.6.8 and 6.1.1.4'
Cu Cu 0.3201 1.2651 'International Tables Vol C Tables 4.2.6.8 and 6.1.1.4'

loop_
_geom_angle_atom_site_label_1
_geom_angle_atom_site_label_2
_geom_angle_atom_site_label_3
_geom_angle
O2 Cu1 N1 95.24(4)
O2 Cu1 N2 97.94(4)
N1 Cu1 N2 163.07(5)
O2 Cu1 N3 172.67(4)
N1 Cu1 N3 84.36(4)
N2 Cu1 N3 83.90(4)
O2 Cu1 O1 85.31(4)
N1 Cu1 O1 87.14(4)
N2 Cu1 O1 104.45(4)
N3 Cu1 O1 87.37(4)
C15 O1 Cu1 112.50(7)
C2 N1 C6 119.35(11)
C2 N1 Cu1 114.10(8)
C6 N1 Cu1 125.54(9)
C12 N2 C8 119.33(11)
C12 N2 Cu1 127.42(9)
C8 N2 Cu1 113.24(8)
C7 N3 C1 113.19(10)
C7 N3 C13 108.79(9)
C1 N3 C13 110.63(9)
C7 N3 Cu1 105.12(7)
C1 N3 Cu1 107.35(7)
C13 N3 Cu1 111.68(8)
N3 C1 C2 109.65(10)
N1 C2 C3 122.17(12)
N1 C2 C1 115.27(11)
C3 C2 C1 122.50(12)
C4 C3 C2 118.22(13)
C5 C4 C3 119.59(12)
C6 C5 C4 118.95(13)
N1 C6 C5 121.67(13)
N3 C7 C8 109.91(10)
N2 C8 C9 121.44(12)
N2 C8 C7 114.91(10)
C9 C8 C7 123.50(12)
C8 C9 C10 119.00(12)
C11 C10 C9 119.50(12)
C12 C11 C10 118.61(12)
N2 C12 C11 122.10(12)
C14 C13 N3 112.64(9)
C15 C14 C19 118.84(11)
C15 C14 C13 117.98(11)
C19 C14 C13 123.14(11)
O1 C15 C14 117.10(11)
O1 C15 C16 120.56(11)
C14 C15 C16 122.28(11)
C17 C16 C15 119.30(12)
C16 C17 C18 120.97(12)
C17 C18 C23 120.09(11)
C17 C18 C19 119.74(11)
C23 C18 C19 120.17(12)
C20 C19 C18 117.80(11)
C20 C19 C14 123.39(11)
C18 C19 C14 118.81(11)
C21 C20 C19 121.39(12)
C20 C21 C22 119.94(12)
C23 C22 C21 120.60(12)
C23 C22 C24 119.99(12)
C21 C22 C24 119.41(12)
C22 C23 C18 120.09(12)
N4 C24 C22 178.71(16)
O3N N1N O1N 121.02(14)
O3N N1N O2N 119.26(14)
O1N N1N O2N 119.72(12)
O6N N2N O5N 120.14(12)
O6N N2N O4N 120.98(11)
O5N N2N O4N 118.85(12)

loop_
_geom_bond_atom_site_label_1
_geom_bond_atom_site_label_2
_geom_bond_distance
Cu1 O2 1.9653(10)
Cu1 N1 1.9680(11)
Cu1 N2 1.9795(11)
Cu1 N3 2.0316(11)
Cu1 O1 2.3839(10)
O1 C15 1.3677(15)
N1 C2 1.3428(17)
N1 C6 1.3463(16)
N2 C12 1.3470(16)
N2 C8 1.3534(16)
N3 C7 1.4854(16)
N3 C1 1.4908(16)
N3 C13 1.5145(15)
N4 C24 1.1470(19)
C1 C2 1.5069(18)
C2 C3 1.3901(17)
C3 C4 1.389(2)
C4 C5 1.387(2)
C5 C6 1.3842(18)
C7 C8 1.5076(18)
C8 C9 1.3850(17)
C9 C10 1.3920(19)
C10 C11 1.387(2)
C11 C12 1.3858(18)
C13 C14 1.5023(17)
C14 C15 1.3781(17)
C14 C19 1.4337(17)
C15 C16 1.4125(17)
C16 C17 1.3662(18)
C17 C18 1.4148(19)
C18 C23 1.4165(18)
C18 C19 1.4244(17)
C19 C20 1.4215(18)
C20 C21 1.3741(18)
C21 C22 1.4151(18)
C22 C23 1.3723(19)
C22 C24 1.4434(18)
N1N O3N 1.2320(18)
N1N O1N 1.2554(17)
N1N O2N 1.2673(17)
N2N O6N 1.2241(15)
N2N O5N 1.2656(15)
N2N O4N 1.2705(15)
